data_4080927
loop_
_publ_author_name
'Spisak, Sarah N.'
'Sumner, Natalie J.'
'Zabula, Alexander V.'
'Filatov, Alexander S.'
'Rogachev, Andrey Yu.'
'Petrukhina, Marina A.'

_publ_section_title
;
 Tuning Binding of Rubidium Ions to Planar and Curved Negatively Charged
 \p Surfaces
;
_journal_issue 14
_journal_name_full Organometallics
_journal_page_first 3773
_journal_paper_doi 10.1021/om4001617
_journal_volume 32
_journal_year 2013
_chemical_formula_moiety 'C80 H92 O12 Rb2'
_chemical_formula_sum 'C80 H92 O12 Rb2'
_chemical_formula_weight 1416.48
_chemical_name_systematic
; 
 corannulene-(dicyclohexano-18-crown-6-ether)-rubidium) 
;
_space_group_IT_number 2
_symmetry_cell_setting triclinic
_symmetry_Int_Tables_number 2
_symmetry_space_group_name_Hall '-P 1'
_symmetry_space_group_name_H-M 'P -1'
_atom_sites_solution_hydrogens geom
_atom_sites_solution_primary direct
_atom_sites_solution_secondary difmap
_audit_creation_method SHELXL-97
_cell_angle_alpha 77.048(2)
_cell_angle_beta 77.340(2)
_cell_angle_gamma 71.372(2)
_cell_formula_units_Z 2
_cell_length_a 12.9571(17)
_cell_length_b 16.261(2)
_cell_length_c 17.386(2)
_cell_measurement_reflns_used 6576
_cell_measurement_temperature 100(2)
_cell_measurement_theta_max 28.1070
_cell_measurement_theta_min 2.4354
_cell_volume 3339.5(7)
_computing_cell_refinement 'SAINT Ver. 6.22  (Bruker-AXS, 2003)'
_computing_data_collection 'SMART Ver. 5.622 (Bruker-AXS, 2003)'
_computing_data_reduction 'SAINT Ver. 6.22'
_computing_molecular_graphics 'SHELXTL Ver. 6.14'
_computing_publication_material 'SHELXTL Ver. 6.14'
_computing_structure_refinement 'SHELXTL Ver. 6.14'
_computing_structure_solution 'SHELXTL Ver. 6.14 (Bruker-AXS, 2003)'
_diffrn_ambient_temperature 100(2)
_diffrn_measured_fraction_theta_full 0.985
_diffrn_measured_fraction_theta_max 0.886
_diffrn_measurement_device_type 'Bruker SMART APEX CCD area-detector'
_diffrn_measurement_method '0.30\% \w scans'
_diffrn_radiation_monochromator graphite
_diffrn_radiation_source 'fine-focus sealed tube'
_diffrn_radiation_type Mo-K\a
_diffrn_radiation_wavelength 0.71073
_diffrn_reflns_av_R_equivalents 0.0000
_diffrn_reflns_av_sigmaI/netI 0.0525
_diffrn_reflns_limit_h_max 17
_diffrn_reflns_limit_h_min -16
_diffrn_reflns_limit_k_max 21
_diffrn_reflns_limit_k_min -20
_diffrn_reflns_limit_l_max 22
_diffrn_reflns_limit_l_min 0
_diffrn_reflns_number 14844
_diffrn_reflns_theta_full 25.00
_diffrn_reflns_theta_max 28.40
_diffrn_reflns_theta_min 1.65
_exptl_absorpt_coefficient_mu 1.531
_exptl_absorpt_correction_T_max 0.8376
_exptl_absorpt_correction_T_min 0.5938
_exptl_absorpt_correction_type multi-scan
_exptl_absorpt_process_details
;
SADABS  (Bruker-AXS, 2003)
;
_exptl_crystal_colour black
_exptl_crystal_density_diffrn 1.409
_exptl_crystal_density_method 'not measured'
_exptl_crystal_description block
_exptl_crystal_F_000 1484
_exptl_crystal_size_max 0.38
_exptl_crystal_size_mid 0.20
_exptl_crystal_size_min 0.12
_refine_diff_density_max 1.221
_refine_diff_density_min -0.414
_refine_diff_density_rms 0.084
_refine_ls_extinction_method none
_refine_ls_goodness_of_fit_ref 1.032
_refine_ls_hydrogen_treatment constr
_refine_ls_matrix_type full
_refine_ls_number_parameters 1028
_refine_ls_number_reflns 14844
_refine_ls_number_restraints 466
_refine_ls_restrained_S_all 1.018
_refine_ls_R_factor_all 0.0721
_refine_ls_R_factor_gt 0.0459
_refine_ls_shift/su_max 0.001
_refine_ls_shift/su_mean 0.000
_refine_ls_structure_factor_coef Fsqd
_refine_ls_weighting_details 'calc w=1/[\s^2^(Fo^2^)+(0.0543P)^2^+0.6959P] where P=(Fo^2^+2Fc^2^)/3'
_refine_ls_weighting_scheme calc
_refine_ls_wR_factor_gt 0.0975
_refine_ls_wR_factor_ref 0.1086
_reflns_number_gt 11228
_reflns_number_total 14844
_reflns_threshold_expression I>2\s(I)
_cod_data_source_file om4001617_si_002.cif
_cod_data_source_block 3
_cod_depositor_comments
;
The following automatic conversions were performed:

'_symmetry_cell_setting' value 'Triclinic' changed to 'triclinic'
according to /home/saulius/struct/CIF-dictionaries/cif_core.dic
dictionary named 'cif_core.dic' version 2.4.2 from 2011-04-26.

Automatic conversion script
Id: cif_fix_values 1891 2012-01-12 08:04:46Z andrius 
;
_cod_original_cell_volume 3339.5(8)
_cod_original_sg_symbol_Hall '-P 1        '
_cod_original_sg_symbol_H-M 'P -1        '
_cod_database_code 4080927

loop_
_symmetry_equiv_pos_as_xyz
'x, y, z'
'-x, -y, -z'

loop_
_atom_site_label
_atom_site_type_symbol
_atom_site_fract_x
_atom_site_fract_y
_atom_site_fract_z
_atom_site_U_iso_or_equiv
_atom_site_adp_type
_atom_site_occupancy
_atom_site_symmetry_multiplicity
_atom_site_calc_flag
_atom_site_refinement_flags
_atom_site_disorder_assembly
_atom_site_disorder_group
Rb1 Rb 1.03708(2) 0.727215(18) 0.229312(17) 0.02371(8) Uani 1 1 d . . .
Rb2 Rb 0.55618(2) 0.735655(18) 0.735161(17) 0.02692(8) Uani 1 1 d . . .
C1 C 1.4148(3) 0.9272(2) -0.0004(2) 0.0390(9) Uani 1 1 d . . .
H1 H 1.4467 0.9725 -0.0292 0.047 Uiso 1 1 calc R . .
C2 C 1.4500(3) 0.8806(2) 0.0719(2) 0.0345(8) Uani 1 1 d . . .
H2 H 1.5069 0.8935 0.0892 0.041 Uiso 1 1 calc R . .
C3 C 1.4020(3) 0.8135(2) 0.1206(2) 0.0333(8) Uani 1 1 d . . .
C4 C 1.4445(3) 0.7410(2) 0.1785(2) 0.0361(8) Uani 1 1 d . . .
H4 H 1.5021 0.7428 0.2033 0.043 Uiso 1 1 calc R . .
C5 C 1.4050(3) 0.6660(2) 0.20109(19) 0.0321(7) Uani 1 1 d . . .
H5 H 1.4364 0.6197 0.2407 0.039 Uiso 1 1 calc R . .
C6 C 1.3192(3) 0.6574(2) 0.16637(19) 0.0308(7) Uani 1 1 d . . .
C7 C 1.2890(3) 0.5828(2) 0.16026(19) 0.0338(8) Uani 1 1 d . . .
H7 H 1.3107 0.5300 0.1970 0.041 Uiso 1 1 calc R . .
C8 C 1.2278(3) 0.5838(2) 0.1016(2) 0.0295(7) Uani 1 1 d . . .
H8 H 1.2113 0.5315 0.0999 0.035 Uiso 1 1 calc R . .
C9 C 1.1906(3) 0.6595(2) 0.04561(19) 0.0295(7) Uani 1 1 d . . .
C10 C 1.1596(3) 0.6696(2) -0.0310(2) 0.0368(8) Uani 1 1 d . . .
H10 H 1.1318 0.6263 -0.0411 0.044 Uiso 1 1 calc R . .
C11 C 1.1693(3) 0.7420(2) -0.0921(2) 0.0376(8) Uani 1 1 d . . .
H11 H 1.1500 0.7442 -0.1423 0.045 Uiso 1 1 calc R . .
C12 C 1.2070(3) 0.8123(2) -0.0815(2) 0.0333(8) Uani 1 1 d . . .
C13 C 1.2565(3) 0.8726(2) -0.1362(2) 0.0393(9) Uani 1 1 d . . .
H13 H 1.2495 0.8816 -0.1909 0.047 Uiso 1 1 calc R . .
C14 C 1.3166(3) 0.9207(2) -0.1132(2) 0.0379(8) Uani 1 1 d . . .
H14 H 1.3466 0.9612 -0.1527 0.045 Uiso 1 1 calc R . .
C15 C 1.3325(3) 0.9096(2) -0.0333(2) 0.0333(7) Uani 1 1 d . . .
C16 C 1.2761(3) 0.85471(19) 0.02154(19) 0.0276(7) Uani 1 1 d . . .
C17 C 1.3085(2) 0.8095(2) 0.09538(18) 0.0266(7) Uani 1 1 d . . .
C18 C 1.2695(2) 0.7346(2) 0.11668(18) 0.0257(7) Uani 1 1 d . . .
C19 C 1.2085(2) 0.7363(2) 0.05820(18) 0.0254(7) Uani 1 1 d . . .
C20 C 1.2150(2) 0.8092(2) -0.00159(18) 0.0283(7) Uani 1 1 d . . .
C21 C 0.9581(3) 0.51954(19) 0.17948(18) 0.0247(7) Uani 1 1 d . . .
H21A H 1.0028 0.4652 0.2090 0.030 Uiso 1 1 calc R . .
H21B H 1.0081 0.5552 0.1499 0.030 Uiso 1 1 calc R . .
C22 C 0.9065(3) 0.4952(2) 0.12016(19) 0.0273(7) Uani 1 1 d . . .
H22A H 0.8646 0.4530 0.1488 0.033 Uiso 1 1 calc R . .
H22B H 0.9656 0.4662 0.0800 0.033 Uiso 1 1 calc R . .
C23 C 0.8292(3) 0.5766(2) 0.07784(19) 0.0274(7) Uani 1 1 d . . .
H23A H 0.7924 0.5584 0.0429 0.033 Uiso 1 1 calc R . .
H23B H 0.8725 0.6156 0.0438 0.033 Uiso 1 1 calc R . .
C24 C 0.7422(3) 0.6266(2) 0.1389(2) 0.0280(7) Uani 1 1 d . . .
H24A H 0.6957 0.5888 0.1703 0.034 Uiso 1 1 calc R . .
H24B H 0.6940 0.6797 0.1105 0.034 Uiso 1 1 calc R . .
C25 C 0.7960(2) 0.65373(19) 0.19547(17) 0.0231(6) Uani 1 1 d . . .
H25 H 0.7372 0.6842 0.2359 0.028 Uiso 1 1 calc R . .
C26 C 0.8712(2) 0.57116(19) 0.23860(17) 0.0236(6) Uani 1 1 d . . .
H26 H 0.8247 0.5327 0.2706 0.028 Uiso 1 1 calc R . .
C27 C 0.8653(3) 0.6150(2) 0.36355(18) 0.0309(7) Uani 1 1 d . . .
H27A H 0.8131 0.5793 0.3860 0.037 Uiso 1 1 calc R . .
H27B H 0.8222 0.6776 0.3531 0.037 Uiso 1 1 calc R . .
C28 C 0.9413(3) 0.6026(2) 0.42181(17) 0.0279(7) Uani 1 1 d . . .
H28A H 0.8979 0.6220 0.4723 0.033 Uiso 1 1 calc R . .
H28B H 0.9819 0.5396 0.4340 0.033 Uiso 1 1 calc R . .
C29 C 1.0807(3) 0.6573(2) 0.4430(2) 0.0346(8) Uani 1 1 d . . .
H29A H 1.1178 0.5973 0.4686 0.042 Uiso 1 1 calc R . .
H29B H 1.0324 0.6901 0.4854 0.042 Uiso 1 1 calc R . .
C30 C 1.1650(3) 0.7032(2) 0.3985(2) 0.0337(8) Uani 1 1 d . . .
H30A H 1.2136 0.7034 0.4352 0.040 Uiso 1 1 calc R . .
H30B H 1.2114 0.6713 0.3550 0.040 Uiso 1 1 calc R . .
C31 C 1.1864(3) 0.8377(2) 0.31543(19) 0.0280(7) Uani 1 1 d . . .
H31 H 1.2356 0.8009 0.2752 0.034 Uiso 1 1 calc R . .
C32 C 1.2573(3) 0.8602(2) 0.3630(2) 0.0354(8) Uani 1 1 d . . .
H32A H 1.3012 0.8053 0.3924 0.042 Uiso 1 1 calc R . .
H32B H 1.3092 0.8898 0.3257 0.042 Uiso 1 1 calc R . .
C33 C 1.1854(3) 0.9203(2) 0.4221(2) 0.0420(9) Uani 1 1 d . . .
H33A H 1.1396 0.8880 0.4631 0.050 Uiso 1 1 calc R . .
H33B H 1.2333 0.9368 0.4497 0.050 Uiso 1 1 calc R . .
C34 C 1.1106(3) 1.0034(2) 0.3806(2) 0.0365(8) Uani 1 1 d . . .
H34A H 1.0603 1.0377 0.4214 0.044 Uiso 1 1 calc R . .
H34B H 1.1562 1.0402 0.3458 0.044 Uiso 1 1 calc R . .
C35 C 1.0426(3) 0.9824(2) 0.3304(2) 0.0299(7) Uani 1 1 d . . .
H35A H 0.9889 0.9533 0.3660 0.036 Uiso 1 1 calc R . .
H35B H 1.0006 1.0378 0.3003 0.036 Uiso 1 1 calc R . .
C36 C 1.1160(3) 0.9225(2) 0.27200(19) 0.0266(7) Uani 1 1 d . . .
H36 H 1.1666 0.9544 0.2346 0.032 Uiso 1 1 calc R . .
C37 C 0.9939(3) 0.9703(2) 0.1759(2) 0.0317(7) Uani 1 1 d . . .
H37A H 1.0361 1.0137 0.1539 0.038 Uiso 1 1 calc R . .
H37B H 0.9238 0.9994 0.2077 0.038 Uiso 1 1 calc R . .
C38 C 0.9701(3) 0.93882(19) 0.10892(18) 0.0278(7) Uani 1 1 d . . .
H38A H 0.9304 0.9896 0.0728 0.033 Uiso 1 1 calc R . .
H38B H 1.0402 0.9085 0.0777 0.033 Uiso 1 1 calc R . .
C39 C 0.8742(3) 0.8517(2) 0.07975(18) 0.0287(7) Uani 1 1 d . . .
H39A H 0.9412 0.8191 0.0472 0.034 Uiso 1 1 calc R . .
H39B H 0.8350 0.9035 0.0442 0.034 Uiso 1 1 calc R . .
C40 C 0.8008(3) 0.7935(2) 0.11618(19) 0.0293(7) Uani 1 1 d . . .
H40A H 0.7406 0.8222 0.1559 0.035 Uiso 1 1 calc R . .
H40B H 0.7673 0.7840 0.0741 0.035 Uiso 1 1 calc R . .
C41 C 0.7930(5) 0.8737(4) 0.4311(5) 0.0445(16) Uani 0.70 1 d PU A 1
H41 H 0.8239 0.9160 0.3947 0.053 Uiso 0.70 1 calc PR A 1
C42 C 0.8350(8) 0.8356(10) 0.5032(8) 0.045(2) Uani 0.70 1 d PU A 1
H42 H 0.8896 0.8560 0.5154 0.054 Uiso 0.70 1 calc PR A 1
C43 C 0.7977(4) 0.7664(3) 0.5594(3) 0.0334(11) Uani 0.70 1 d PU A 1
C44 C 0.8497(5) 0.6988(4) 0.6196(3) 0.0394(14) Uani 0.70 1 d PU A 1
H44 H 0.9044 0.7083 0.6423 0.047 Uiso 0.70 1 calc PR A 1
C45 C 0.8201(14) 0.6145(8) 0.6473(10) 0.034(2) Uani 0.70 1 d PU A 1
H45 H 0.8592 0.5695 0.6844 0.041 Uiso 0.70 1 calc PR A 1
C46 C 0.7345(5) 0.6017(4) 0.6186(3) 0.0310(12) Uani 0.70 1 d PU A 1
C47 C 0.7110(4) 0.5209(3) 0.6188(3) 0.0349(11) Uani 0.70 1 d PU A 1
H47 H 0.7398 0.4705 0.6559 0.042 Uiso 0.70 1 calc PR A 1
C48 C 0.6488(11) 0.5139(5) 0.5675(7) 0.0327(19) Uani 0.70 1 d PU A 1
H48 H 0.6369 0.4585 0.5704 0.039 Uiso 0.70 1 calc PR A 1
C49 C 0.6002(4) 0.5871(4) 0.5090(4) 0.0267(11) Uani 0.70 1 d PU A 1
C50 C 0.5612(4) 0.5925(3) 0.4363(3) 0.0280(10) Uani 0.70 1 d PU A 1
H50 H 0.5432 0.5431 0.4282 0.034 Uiso 0.70 1 calc PR A 1
C51 C 0.5487(7) 0.6665(4) 0.3775(5) 0.0317(16) Uani 0.70 1 d PU A 1
H51 H 0.5205 0.6663 0.3315 0.038 Uiso 0.70 1 calc PR A 1
C52 C 0.5764(4) 0.7436(3) 0.3829(3) 0.0251(9) Uani 0.70 1 d PU A 1
C53 C 0.6048(5) 0.8147(4) 0.3222(4) 0.0325(12) Uani 0.70 1 d PU A 1
H53 H 0.5790 0.8280 0.2724 0.039 Uiso 0.70 1 calc PR A 1
C54 C 0.6690(6) 0.8638(6) 0.3352(5) 0.0351(17) Uani 0.70 1 d PU A 1
H54 H 0.6892 0.9069 0.2929 0.042 Uiso 0.70 1 calc PR A 1
C55 C 0.7054(4) 0.8510(3) 0.4108(3) 0.0287(9) Uani 0.70 1 d PU A 1
C56 C 0.6600(5) 0.7949(4) 0.4704(3) 0.0243(12) Uani 0.70 1 d PU A 1
C57 C 0.7054(7) 0.7535(4) 0.5418(4) 0.0237(14) Uani 0.70 1 d PU A 1
C58 C 0.6752(6) 0.6749(5) 0.5700(4) 0.0231(14) Uani 0.70 1 d PU A 1
C59 C 0.6104(4) 0.6676(4) 0.5175(3) 0.0236(10) Uani 0.70 1 d PU A 1
C60 C 0.6006(5) 0.7420(4) 0.4569(4) 0.0207(11) Uani 0.70 1 d PU A 1
C41X C 0.867(2) 0.827(2) 0.5085(14) 0.033(4) Uani 0.30 1 d PU A 2
H41X H 0.9153 0.8631 0.4964 0.040 Uiso 0.30 1 calc PR A 2
C42X C 0.8772(11) 0.7609(9) 0.5754(7) 0.038(2) Uani 0.30 1 d PU A 2
H42X H 0.9338 0.7524 0.6056 0.046 Uiso 0.30 1 calc PR A 2
C43X C 0.8053(11) 0.7057(9) 0.6007(8) 0.027(2) Uani 0.30 1 d PU A 2
C44X C 0.816(3) 0.6307(19) 0.647(2) 0.025(4) Uani 0.30 1 d PU A 2
H44X H 0.8626 0.6155 0.6859 0.030 Uiso 0.30 1 calc PR A 2
C45X C 0.7563(11) 0.5632(9) 0.6407(7) 0.028(3) Uani 0.30 1 d PU A 2
H45X H 0.7731 0.5057 0.6713 0.033 Uiso 0.30 1 calc PR A 2
C46X C 0.6769(9) 0.5891(7) 0.5893(6) 0.025(2) Uani 0.30 1 d PU A 2
C47X C 0.628(2) 0.5389(12) 0.5538(15) 0.027(3) Uani 0.30 1 d PU A 2
H47X H 0.6290 0.4802 0.5785 0.032 Uiso 0.30 1 calc PR A 2
C48X C 0.5796(12) 0.5746(9) 0.4858(9) 0.026(3) Uani 0.30 1 d PU A 2
H48X H 0.5533 0.5378 0.4642 0.031 Uiso 0.30 1 calc PR A 2
C49X C 0.5673(9) 0.6591(7) 0.4476(6) 0.028(2) Uani 0.30 1 d PU A 2
C50X C 0.5489(17) 0.7023(11) 0.3666(11) 0.027(3) Uani 0.30 1 d PU A 2
H50X H 0.5140 0.6781 0.3381 0.033 Uiso 0.30 1 calc PR A 2
C51X C 0.5804(11) 0.7769(10) 0.3302(10) 0.033(3) Uani 0.30 1 d PU A 2
H51X H 0.5621 0.8024 0.2784 0.040 Uiso 0.30 1 calc PR A 2
C52X C 0.6377(10) 0.8200(8) 0.3624(7) 0.029(2) Uani 0.30 1 d PU A 2
C53X C 0.7122(15) 0.8680(14) 0.3304(13) 0.036(4) Uani 0.30 1 d PU A 2
H53X H 0.7140 0.8953 0.2760 0.044 Uiso 0.30 1 calc PR A 2
C54X C 0.7873(11) 0.8793(7) 0.3742(7) 0.035(2) Uani 0.30 1 d PU A 2
H54X H 0.8374 0.9123 0.3479 0.042 Uiso 0.30 1 calc PR A 2
C55X C 0.7876(11) 0.8421(9) 0.4560(9) 0.026(3) Uani 0.30 1 d PU A 2
C56X C 0.7023(9) 0.7971(7) 0.4921(7) 0.0168(19) Uani 0.30 1 d PU A 2
C57X C 0.7143(18) 0.7307(11) 0.5592(11) 0.020(3) Uani 0.30 1 d PU A 2
C58X C 0.6528(14) 0.6738(11) 0.5534(10) 0.018(3) Uani 0.30 1 d PU A 2
C59X C 0.6003(11) 0.7107(11) 0.4864(9) 0.019(2) Uani 0.30 1 d PU A 2
C60X C 0.6323(12) 0.7867(10) 0.4477(7) 0.021(2) Uani 0.30 1 d PU A 2
C61 C 0.3154(3) 0.7723(2) 0.62107(19) 0.0297(7) Uani 1 1 d . . .
H61 H 0.3203 0.7824 0.5616 0.036 Uiso 1 1 calc R A .
C62 C 0.1957(3) 0.8099(2) 0.6564(2) 0.0338(8) Uani 1 1 d . A .
H62A H 0.1894 0.8042 0.7150 0.041 Uiso 1 1 calc R . .
H62B H 0.1708 0.8733 0.6342 0.041 Uiso 1 1 calc R . .
C63 C 0.1219(3) 0.7631(2) 0.6385(2) 0.0355(8) Uani 1 1 d . . .
H63A H 0.1202 0.7757 0.5804 0.043 Uiso 1 1 calc R A .
H63B H 0.0458 0.7860 0.6662 0.043 Uiso 1 1 calc R . .
C64 C 0.1623(3) 0.6633(2) 0.6656(2) 0.0355(8) Uani 1 1 d . A .
H64A H 0.1547 0.6500 0.7246 0.043 Uiso 1 1 calc R . .
H64B H 0.1162 0.6343 0.6488 0.043 Uiso 1 1 calc R . .
C65 C 0.2824(3) 0.6275(2) 0.6291(2) 0.0353(8) Uani 1 1 d . . .
H65A H 0.3080 0.5636 0.6492 0.042 Uiso 1 1 calc R A .
H65B H 0.2884 0.6357 0.5703 0.042 Uiso 1 1 calc R . .
C66 C 0.3564(3) 0.6731(2) 0.64929(18) 0.0293(7) Uani 1 1 d . A .
H66 H 0.4336 0.6500 0.6218 0.035 Uiso 1 1 calc R . .
C67 C 0.4176(3) 0.57338(19) 0.7644(2) 0.0307(7) Uani 1 1 d . . .
H67A H 0.4941 0.5609 0.7352 0.037 Uiso 1 1 calc R A .
H67B H 0.3842 0.5297 0.7563 0.037 Uiso 1 1 calc R . .
C68 C 0.4184(3) 0.5659(2) 0.8523(2) 0.0328(8) Uani 1 1 d . A .
H68A H 0.3419 0.5791 0.8817 0.039 Uiso 1 1 calc R . .
H68B H 0.4589 0.5053 0.8741 0.039 Uiso 1 1 calc R . .
C69 C 0.4862(3) 0.6210(2) 0.94108(19) 0.0333(7) Uani 1 1 d . . .
H69A H 0.5372 0.5631 0.9588 0.040 Uiso 1 1 calc R A .
H69B H 0.4148 0.6271 0.9775 0.040 Uiso 1 1 calc R . .
C70 C 0.5332(3) 0.6930(2) 0.94360(19) 0.0351(8) Uani 1 1 d . A .
H70A H 0.4799 0.7510 0.9296 0.042 Uiso 1 1 calc R . .
H70B H 0.5480 0.6884 0.9981 0.042 Uiso 1 1 calc R . .
C71 C 0.7051(3) 0.7313(2) 0.89809(18) 0.0263(7) Uani 1 1 d . . .
H71 H 0.7115 0.7192 0.9561 0.032 Uiso 1 1 calc R A .
C72 C 0.8167(2) 0.6900(2) 0.85278(19) 0.0269(7) Uani 1 1 d . A .
H72A H 0.8108 0.6972 0.7957 0.032 Uiso 1 1 calc R . .
H72B H 0.8398 0.6262 0.8738 0.032 Uiso 1 1 calc R . .
C73 C 0.9040(3) 0.7310(2) 0.8598(2) 0.0321(7) Uani 1 1 d . . .
H73A H 0.9735 0.7068 0.8245 0.039 Uiso 1 1 calc R A .
H73B H 0.9190 0.7154 0.9154 0.039 Uiso 1 1 calc R . .
C74 C 0.8663(3) 0.8314(2) 0.8364(2) 0.0353(8) Uani 1 1 d . A .
H74A H 0.9212 0.8568 0.8464 0.042 Uiso 1 1 calc R . .
H74B H 0.8618 0.8472 0.7786 0.042 Uiso 1 1 calc R . .
C75 C 0.7546(3) 0.8700(2) 0.8839(2) 0.0364(8) Uani 1 1 d . . .
H75A H 0.7311 0.9346 0.8667 0.044 Uiso 1 1 calc R A .
H75B H 0.7608 0.8582 0.9414 0.044 Uiso 1 1 calc R . .
C76 C 0.6674(3) 0.8306(2) 0.87237(18) 0.0307(7) Uani 1 1 d . A .
H76 H 0.5957 0.8555 0.9062 0.037 Uiso 1 1 calc R . .
C77 C 0.6097(3) 0.9396(2) 0.7607(2) 0.0341(8) Uani 1 1 d . . .
H77A H 0.6642 0.9707 0.7605 0.041 Uiso 1 1 calc R A .
H77B H 0.5411 0.9651 0.7960 0.041 Uiso 1 1 calc R . .
C78 C 0.5865(3) 0.9516(2) 0.6774(2) 0.0344(8) Uani 1 1 d . A .
H78A H 0.5709 1.0146 0.6530 0.041 Uiso 1 1 calc R . .
H78B H 0.6518 0.9181 0.6441 0.041 Uiso 1 1 calc R . .
C79 C 0.4675(3) 0.9332(2) 0.60194(18) 0.0299(7) Uani 1 1 d . . .
H79A H 0.5301 0.8980 0.5679 0.036 Uiso 1 1 calc R A .
H79B H 0.4541 0.9960 0.5771 0.036 Uiso 1 1 calc R . .
C80 C 0.3668(3) 0.90476(19) 0.6081(2) 0.0330(8) Uani 1 1 d . A .
H80A H 0.3053 0.9381 0.6442 0.040 Uiso 1 1 calc R . .
H80B H 0.3446 0.9174 0.5548 0.040 Uiso 1 1 calc R . .
O1 O 0.92965(17) 0.58820(13) 0.29126(12) 0.0255(5) Uani 1 1 d . . .
O2 O 1.01693(18) 0.65262(14) 0.38832(12) 0.0294(5) Uani 1 1 d . . .
O3 O 1.11228(18) 0.79119(14) 0.36575(13) 0.0306(5) Uani 1 1 d . . .
O4 O 1.05564(17) 0.89799(13) 0.22540(13) 0.0277(5) Uani 1 1 d . . .
O5 O 0.90440(17) 0.87973(13) 0.14098(12) 0.0245(4) Uani 1 1 d . . .
O6 O 0.86311(17) 0.71091(13) 0.15415(12) 0.0233(4) Uani 1 1 d . . .
O7 O 0.38856(18) 0.81247(13) 0.63853(13) 0.0303(5) Uani 1 1 d . A .
O8 O 0.35592(18) 0.65957(13) 0.73413(13) 0.0297(5) Uani 1 1 d . A .
O9 O 0.47064(18) 0.62647(14) 0.86160(12) 0.0323(5) Uani 1 1 d . A .
O10 O 0.63292(18) 0.68520(14) 0.88809(13) 0.0306(5) Uani 1 1 d . A .
O11 O 0.65193(17) 0.84814(13) 0.79000(13) 0.0275(5) Uani 1 1 d . A .
O12 O 0.49372(17) 0.92109(13) 0.68029(12) 0.0282(5) Uani 1 1 d . A .

loop_
_atom_site_aniso_label
_atom_site_aniso_U_11
_atom_site_aniso_U_22
_atom_site_aniso_U_33
_atom_site_aniso_U_23
_atom_site_aniso_U_13
_atom_site_aniso_U_12
Rb1 0.02646(15) 0.02289(15) 0.02217(14) -0.00044(11) -0.00443(11) -0.00943(12)
Rb2 0.03223(18) 0.02366(15) 0.02108(15) 0.00288(12) -0.00451(12) -0.00710(12)
C1 0.0331(19) 0.0328(19) 0.053(2) -0.0184(17) 0.0060(17) -0.0129(15)
C2 0.0291(18) 0.0388(19) 0.045(2) -0.0214(17) 0.0008(15) -0.0172(15)
C3 0.0326(18) 0.0373(19) 0.0346(18) -0.0186(15) 0.0002(15) -0.0115(15)
C4 0.0276(18) 0.049(2) 0.0338(19) -0.0184(17) -0.0104(15) -0.0027(16)
C5 0.0276(17) 0.0391(19) 0.0249(16) -0.0065(14) -0.0084(14) 0.0005(15)
C6 0.0254(17) 0.0403(19) 0.0233(16) -0.0087(15) 0.0000(13) -0.0049(15)
C7 0.0351(19) 0.0304(17) 0.0298(17) -0.0042(14) 0.0011(15) -0.0058(15)
C8 0.0247(16) 0.0245(16) 0.0383(19) -0.0099(14) 0.0062(14) -0.0099(13)
C9 0.0214(16) 0.0365(18) 0.0294(17) -0.0079(15) 0.0017(13) -0.0086(14)
C10 0.0293(18) 0.048(2) 0.040(2) -0.0187(17) -0.0008(16) -0.0168(16)
C11 0.0325(19) 0.056(2) 0.0300(18) -0.0145(17) -0.0112(15) -0.0113(17)
C12 0.0216(16) 0.042(2) 0.0323(18) -0.0071(16) -0.0084(14) -0.0001(15)
C13 0.037(2) 0.039(2) 0.0312(18) 0.0068(15) -0.0079(16) -0.0019(16)
C14 0.0310(19) 0.0314(18) 0.039(2) 0.0052(16) -0.0021(16) -0.0021(15)
C15 0.0295(18) 0.0246(16) 0.041(2) -0.0062(15) -0.0002(15) -0.0051(14)
C16 0.0261(17) 0.0186(15) 0.0310(17) -0.0041(13) 0.0036(14) -0.0019(13)
C17 0.0187(15) 0.0352(17) 0.0291(16) -0.0192(14) 0.0000(13) -0.0052(13)
C18 0.0219(16) 0.0277(16) 0.0238(15) -0.0076(13) -0.0017(13) -0.0009(13)
C19 0.0182(15) 0.0291(17) 0.0281(16) -0.0122(14) 0.0017(13) -0.0041(13)
C20 0.0191(16) 0.0337(17) 0.0264(16) -0.0088(14) -0.0023(13) 0.0022(13)
C21 0.0276(16) 0.0190(14) 0.0271(16) -0.0011(13) -0.0073(13) -0.0060(13)
C22 0.0323(17) 0.0221(15) 0.0289(17) -0.0058(14) -0.0077(14) -0.0067(13)
C23 0.0331(18) 0.0259(16) 0.0272(17) -0.0040(14) -0.0114(14) -0.0095(14)
C24 0.0267(17) 0.0235(16) 0.0344(18) 0.0016(14) -0.0102(14) -0.0089(13)
C25 0.0222(15) 0.0225(15) 0.0215(15) -0.0021(12) 0.0006(12) -0.0059(12)
C26 0.0271(16) 0.0232(15) 0.0217(15) -0.0007(13) -0.0036(13) -0.0113(13)
C27 0.0348(18) 0.0354(18) 0.0228(16) -0.0056(14) 0.0019(14) -0.0142(15)
C28 0.0381(19) 0.0292(16) 0.0162(14) -0.0024(13) 0.0008(13) -0.0137(14)
C29 0.042(2) 0.040(2) 0.0253(17) 0.0075(15) -0.0149(15) -0.0194(16)
C30 0.0381(19) 0.0333(18) 0.0303(17) 0.0076(15) -0.0157(15) -0.0129(15)
C31 0.0270(17) 0.0281(17) 0.0281(17) 0.0004(14) -0.0033(13) -0.0109(13)
C32 0.0322(18) 0.0337(18) 0.042(2) 0.0037(16) -0.0165(16) -0.0121(15)
C33 0.054(2) 0.047(2) 0.036(2) -0.0010(18) -0.0171(18) -0.0278(19)
C34 0.047(2) 0.0328(18) 0.0340(19) -0.0048(16) -0.0079(16) -0.0169(16)
C35 0.0306(17) 0.0282(17) 0.0326(18) -0.0072(14) -0.0021(14) -0.0111(14)
C36 0.0263(16) 0.0264(16) 0.0286(16) -0.0039(14) -0.0057(13) -0.0092(13)
C37 0.0350(18) 0.0214(15) 0.0390(19) -0.0007(14) -0.0161(15) -0.0044(14)
C38 0.0327(17) 0.0218(15) 0.0290(16) -0.0007(13) -0.0020(14) -0.0122(13)
C39 0.044(2) 0.0214(15) 0.0226(16) 0.0007(13) -0.0112(14) -0.0112(14)
C40 0.0390(19) 0.0232(16) 0.0293(17) 0.0014(13) -0.0162(15) -0.0102(14)
C41 0.047(3) 0.022(3) 0.066(5) 0.001(3) -0.013(3) -0.014(3)
C42 0.041(6) 0.038(4) 0.067(5) -0.016(3) -0.018(4) -0.016(4)
C43 0.027(3) 0.039(3) 0.040(3) -0.022(2) -0.011(2) -0.003(2)
C44 0.036(4) 0.053(4) 0.032(3) -0.022(3) -0.016(3) -0.001(3)
C45 0.040(4) 0.035(5) 0.020(3) -0.011(4) -0.009(3) 0.007(4)
C46 0.036(3) 0.032(3) 0.014(3) -0.004(2) 0.001(2) 0.003(3)
C47 0.041(3) 0.027(2) 0.025(2) 0.003(2) 0.001(2) -0.001(2)
C48 0.033(5) 0.026(4) 0.029(4) 0.004(3) 0.006(3) -0.008(4)
C49 0.024(3) 0.032(3) 0.022(3) -0.001(2) -0.001(2) -0.010(2)
C50 0.023(2) 0.033(2) 0.034(3) -0.012(2) -0.001(2) -0.014(2)
C51 0.021(3) 0.045(4) 0.032(3) -0.010(3) -0.008(2) -0.009(4)
C52 0.020(2) 0.031(2) 0.023(2) -0.004(2) -0.0096(19) -0.0024(19)
C53 0.040(3) 0.027(3) 0.024(3) -0.001(2) -0.010(2) 0.001(2)
C54 0.045(5) 0.020(3) 0.028(3) 0.007(2) -0.006(3) 0.000(3)
C55 0.029(2) 0.017(2) 0.040(3) -0.0067(18) -0.004(2) -0.0054(18)
C56 0.019(3) 0.030(3) 0.025(3) -0.009(2) -0.009(2) -0.001(2)
C57 0.024(3) 0.021(3) 0.025(4) -0.010(3) -0.005(3) -0.001(3)
C58 0.021(3) 0.032(3) 0.018(3) -0.010(2) -0.002(2) -0.006(2)
C59 0.016(2) 0.032(3) 0.019(2) -0.004(2) 0.000(2) -0.004(2)
C60 0.014(2) 0.021(3) 0.023(3) -0.004(2) -0.002(2) 0.000(2)
C41X 0.043(11) 0.041(9) 0.030(6) -0.021(5) -0.002(6) -0.022(10)
C42X 0.043(7) 0.051(7) 0.030(5) -0.018(4) -0.002(5) -0.023(6)
C43X 0.029(7) 0.033(6) 0.024(6) -0.015(4) -0.008(4) -0.007(5)
C44X 0.022(6) 0.035(6) 0.020(6) -0.005(4) -0.011(4) -0.003(4)
C45X 0.038(7) 0.026(6) 0.012(6) 0.002(5) -0.001(4) -0.005(5)
C46X 0.024(5) 0.031(5) 0.018(5) -0.007(4) 0.002(4) -0.005(4)
C47X 0.030(10) 0.024(8) 0.025(9) -0.010(6) 0.007(6) -0.010(9)
C48X 0.027(5) 0.029(4) 0.026(5) -0.013(4) 0.000(4) -0.010(4)
C49X 0.028(5) 0.038(5) 0.025(5) -0.011(4) -0.003(4) -0.014(4)
C50X 0.015(6) 0.043(9) 0.023(6) -0.010(6) -0.007(5) -0.001(7)
C51X 0.026(6) 0.032(7) 0.036(7) -0.008(5) -0.006(5) 0.003(5)
C52X 0.026(6) 0.026(6) 0.024(5) 0.003(5) -0.009(5) 0.006(4)
C53X 0.044(11) 0.021(7) 0.039(7) 0.003(5) -0.004(7) -0.008(7)
C54X 0.049(7) 0.026(6) 0.027(5) -0.002(5) -0.001(5) -0.012(5)
C55X 0.027(4) 0.022(5) 0.026(4) -0.004(3) 0.006(3) -0.010(4)
C56X 0.016(4) 0.017(4) 0.017(4) -0.009(3) -0.001(3) -0.002(3)
C57X 0.022(5) 0.019(5) 0.019(5) -0.003(3) -0.005(3) -0.002(4)
C58X 0.018(5) 0.017(4) 0.017(5) -0.005(3) -0.001(3) -0.004(3)
C59X 0.016(5) 0.025(7) 0.015(7) -0.004(4) -0.001(5) -0.007(6)
C60X 0.015(6) 0.023(6) 0.022(5) -0.008(5) -0.006(4) 0.001(4)
C61 0.0318(18) 0.0284(17) 0.0253(16) -0.0007(14) -0.0043(14) -0.0063(14)
C62 0.0362(19) 0.0271(17) 0.0290(17) -0.0026(14) 0.0007(15) -0.0017(14)
C63 0.0331(19) 0.0342(18) 0.0329(18) 0.0027(15) -0.0071(15) -0.0055(15)
C64 0.037(2) 0.0323(18) 0.0362(19) 0.0039(16) -0.0102(16) -0.0129(16)
C65 0.046(2) 0.0251(17) 0.0328(18) -0.0023(14) -0.0040(16) -0.0107(15)
C66 0.0316(18) 0.0283(17) 0.0228(16) -0.0014(14) -0.0009(14) -0.0055(14)
C67 0.0291(17) 0.0193(15) 0.0388(19) 0.0021(14) -0.0075(15) -0.0035(13)
C68 0.0286(18) 0.0255(17) 0.0379(19) 0.0060(15) -0.0025(15) -0.0085(14)
C69 0.0308(18) 0.0353(18) 0.0274(17) 0.0088(14) -0.0019(14) -0.0118(15)
C70 0.0337(19) 0.041(2) 0.0256(17) -0.0064(15) 0.0058(15) -0.0096(16)
C71 0.0324(18) 0.0290(16) 0.0171(14) 0.0005(13) -0.0036(13) -0.0112(14)
C72 0.0273(17) 0.0236(15) 0.0280(16) -0.0003(13) -0.0061(13) -0.0065(13)
C73 0.0306(18) 0.0293(17) 0.0363(19) 0.0039(15) -0.0114(15) -0.0108(14)
C74 0.042(2) 0.0258(17) 0.043(2) 0.0051(15) -0.0175(17) -0.0170(15)
C75 0.055(2) 0.0250(17) 0.0318(18) -0.0020(15) -0.0148(17) -0.0109(16)
C76 0.0323(18) 0.0322(17) 0.0227(16) -0.0047(14) -0.0036(14) -0.0031(14)
C77 0.0371(19) 0.0247(16) 0.0391(19) 0.0036(15) -0.0096(16) -0.0105(15)
C78 0.0328(18) 0.0316(18) 0.0361(19) 0.0098(15) -0.0071(15) -0.0148(15)
C79 0.0366(18) 0.0239(16) 0.0229(16) 0.0020(13) -0.0063(14) -0.0028(14)
C80 0.043(2) 0.0195(15) 0.0314(18) 0.0000(14) -0.0150(16) 0.0004(14)
O1 0.0320(12) 0.0287(11) 0.0179(10) -0.0022(9) -0.0032(9) -0.0133(9)
O2 0.0369(13) 0.0344(12) 0.0205(11) 0.0023(9) -0.0088(9) -0.0170(10)
O3 0.0299(12) 0.0281(12) 0.0333(13) 0.0006(10) -0.0045(10) -0.0118(10)
O4 0.0316(12) 0.0203(10) 0.0346(12) -0.0014(9) -0.0144(10) -0.0081(9)
O5 0.0320(12) 0.0210(10) 0.0234(11) -0.0017(8) -0.0076(9) -0.0106(9)
O6 0.0278(11) 0.0192(10) 0.0230(10) 0.0013(9) -0.0061(9) -0.0086(9)
O7 0.0365(13) 0.0212(11) 0.0319(12) 0.0007(9) -0.0126(10) -0.0053(10)
O8 0.0318(12) 0.0215(11) 0.0277(12) 0.0028(9) -0.0031(10) -0.0022(9)
O9 0.0399(13) 0.0294(12) 0.0259(12) 0.0043(10) -0.0025(10) -0.0153(10)
O10 0.0300(12) 0.0367(13) 0.0251(11) 0.0000(10) -0.0019(10) -0.0148(10)
O11 0.0296(12) 0.0220(11) 0.0262(11) 0.0034(9) -0.0056(9) -0.0054(9)
O12 0.0326(12) 0.0254(11) 0.0248(11) 0.0039(9) -0.0071(10) -0.0096(9)

loop_
_atom_type_symbol
_atom_type_description
_atom_type_scat_dispersion_real
_atom_type_scat_dispersion_imag
_atom_type_scat_source
C C 0.0033 0.0016 'International Tables Vol C Tables 4.2.6.8 and 6.1.1.4'
H H 0.0000 0.0000 'International Tables Vol C Tables 4.2.6.8 and 6.1.1.4'
O O 0.0106 0.0060 'International Tables Vol C Tables 4.2.6.8 and 6.1.1.4'
Rb Rb -0.9393 2.9676 'International Tables Vol C Tables 4.2.6.8 and 6.1.1.4'

loop_
_geom_angle_atom_site_label_1
_geom_angle_atom_site_label_2
_geom_angle_atom_site_label_3
_geom_angle
O2 Rb1 O4 105.22(6)
O2 Rb1 O5 132.77(6)
O4 Rb1 O5 59.02(6)
O2 Rb1 O1 58.25(6)
O4 Rb1 O1 151.92(6)
O5 Rb1 O1 113.26(6)
O2 Rb1 O6 111.01(6)
O4 Rb1 O6 118.88(6)
O5 Rb1 O6 60.14(5)
O1 Rb1 O6 58.04(6)
O2 Rb1 O3 55.49(6)
O4 Rb1 O3 53.44(6)
O5 Rb1 O3 107.63(6)
O1 Rb1 O3 113.61(6)
O6 Rb1 O3 150.71(5)
O2 Rb1 C18 124.03(7)
O4 Rb1 C18 74.23(7)
O5 Rb1 C18 95.94(7)
O1 Rb1 C18 133.44(7)
O6 Rb1 C18 117.61(7)
O3 Rb1 C18 88.86(7)
O2 Rb1 C19 144.93(7)
O4 Rb1 C19 83.38(7)
O5 Rb1 C19 81.10(7)
O1 Rb1 C19 123.62(6)
O6 Rb1 C19 92.87(7)
O3 Rb1 C19 112.30(7)
C18 Rb1 C19 24.85(7)
O2 Rb1 C6 102.44(7)
O4 Rb1 C6 88.96(7)
O5 Rb1 C6 119.86(7)
O1 Rb1 C6 115.61(7)
O6 Rb1 C6 126.75(7)
O3 Rb1 C6 82.53(7)
C18 Rb1 C6 23.93(8)
C19 Rb1 C6 42.95(8)
O2 Rb1 C7 98.80(7)
O4 Rb1 C7 112.18(7)
O5 Rb1 C7 128.39(7)
O1 Rb1 C7 93.72(7)
O6 Rb1 C7 108.85(7)
O3 Rb1 C7 99.39(7)
C18 Rb1 C7 40.82(8)
C19 Rb1 C7 47.78(8)
C6 Rb1 C7 23.51(8)
O2 Rb1 C8 113.66(7)
O4 Rb1 C8 120.92(7)
O5 Rb1 C8 111.93(7)
O1 Rb1 C8 87.16(6)
O6 Rb1 C8 86.61(7)
O3 Rb1 C8 122.21(7)
C18 Rb1 C8 47.43(7)
C19 Rb1 C8 40.18(7)
C6 Rb1 C8 41.44(7)
C7 Rb1 C8 23.10(8)
O2 Rb1 C9 136.42(7)
O4 Rb1 C9 106.27(7)
O5 Rb1 C9 89.59(7)
O1 Rb1 C9 100.36(7)
O6 Rb1 C9 78.35(6)
O3 Rb1 C9 130.19(7)
C18 Rb1 C9 42.16(7)
C19 Rb1 C9 23.27(7)
C6 Rb1 C9 49.39(7)
C7 Rb1 C9 40.99(8)
C8 Rb1 C9 22.77(7)
O9 Rb2 O7 105.30(7)
O9 Rb2 O12 133.70(6)
O7 Rb2 O12 59.85(6)
O9 Rb2 O10 57.58(6)
O7 Rb2 O10 152.27(6)
O12 Rb2 O10 113.92(6)
O9 Rb2 O11 111.70(6)
O7 Rb2 O11 119.82(6)
O12 Rb2 O11 60.18(6)
O10 Rb2 O11 58.94(6)
O9 Rb2 C58 122.56(14)
O7 Rb2 C58 77.68(12)
O12 Rb2 C58 98.22(14)
O10 Rb2 C58 129.35(13)
O11 Rb2 C58 115.47(13)
O9 Rb2 O8 55.07(6)
O7 Rb2 O8 53.90(6)
O12 Rb2 O8 109.04(6)
O10 Rb2 O8 112.57(6)
O11 Rb2 O8 152.31(6)
C58 Rb2 O8 90.53(13)
O9 Rb2 C57X 141.1(3)
O7 Rb2 C57X 81.7(3)
O12 Rb2 C57X 83.4(3)
O10 Rb2 C57X 125.6(3)
O11 Rb2 C57X 96.2(4)
C58 Rb2 C57X 20.1(4)
O8 Rb2 C57X 108.3(4)
O9 Rb2 C46 104.91(12)
O7 Rb2 C46 99.46(12)
O12 Rb2 C46 120.22(11)
O10 Rb2 C46 105.90(11)
O11 Rb2 C46 114.00(12)
C58 Rb2 C46 24.99(16)
O8 Rb2 C46 93.56(12)
C57X Rb2 C46 36.8(3)
O9 Rb2 C58X 120.6(3)
O7 Rb2 C58X 71.3(3)
O12 Rb2 C58X 97.1(3)
O10 Rb2 C58X 135.2(3)
O11 Rb2 C58X 120.9(3)
C58 Rb2 C58X 7.0(3)
O8 Rb2 C58X 84.4(3)
C57X Rb2 C58X 24.7(4)
C46 Rb2 C58X 29.6(3)
O9 Rb2 C44X 112.4(5)
O7 Rb2 C44X 118.3(6)
O12 Rb2 C44X 112.9(5)
O10 Rb2 C44X 89.3(6)
O11 Rb2 C44X 89.1(5)
C58 Rb2 C44X 41.0(6)
O8 Rb2 C44X 118.1(5)
C57X Rb2 C44X 39.1(7)
C46 Rb2 C44X 25.4(5)
C58X Rb2 C44X 47.7(7)
O9 Rb2 C57 146.10(12)
O7 Rb2 C57 77.03(13)
O12 Rb2 C57 77.46(12)
O10 Rb2 C57 129.86(14)
O11 Rb2 C57 94.82(14)
C58 Rb2 C57 23.75(17)
O8 Rb2 C57 108.07(14)
C57X Rb2 C57 6.3(3)
C46 Rb2 C57 42.77(15)
C58X Rb2 C57 26.9(3)
C44X Rb2 C57 45.0(6)
C2 C1 C15 123.1(3)
C2 C1 H1 118.4
C15 C1 H1 118.4
C1 C2 C3 121.7(3)
C1 C2 H2 119.2
C3 C2 H2 119.2
C17 C3 C4 114.0(3)
C17 C3 C2 113.9(3)
C4 C3 C2 130.8(3)
C5 C4 C3 122.8(3)
C5 C4 H4 118.6
C3 C4 H4 118.6
C4 C5 C6 122.4(3)
C4 C5 H5 118.8
C6 C5 H5 118.8
C18 C6 C7 113.4(3)
C18 C6 C5 113.3(3)
C7 C6 C5 132.1(3)
C18 C6 Rb1 68.84(17)
C7 C6 Rb1 79.71(19)
C5 C6 Rb1 127.7(2)
C8 C7 C6 122.7(3)
C8 C7 Rb1 80.96(18)
C6 C7 Rb1 76.78(18)
C8 C7 H7 118.7
C6 C7 H7 118.7
Rb1 C7 H7 113.7
C9 C8 C7 122.6(3)
C9 C8 Rb1 78.91(17)
C7 C8 Rb1 75.93(17)
C9 C8 H8 118.7
C7 C8 H8 118.7
Rb1 C8 H8 116.9
C8 C9 C19 114.5(3)
C8 C9 C10 131.3(3)
C19 C9 C10 112.6(3)
C8 C9 Rb1 78.32(18)
C19 C9 Rb1 67.68(17)
C10 C9 Rb1 132.1(2)
C11 C10 C9 122.2(3)
C11 C10 H10 118.9
C9 C10 H10 118.9
C10 C11 C12 123.0(3)
C10 C11 H11 118.5
C12 C11 H11 118.5
C20 C12 C13 113.5(3)
C20 C12 C11 112.8(3)
C13 C12 C11 132.4(3)
C12 C13 C14 123.2(3)
C12 C13 H13 118.4
C14 C13 H13 118.4
C15 C14 C13 121.8(3)
C15 C14 H14 119.1
C13 C14 H14 119.1
C16 C15 C14 114.5(3)
C16 C15 C1 112.7(3)
C14 C15 C1 131.0(3)
C15 C16 C17 123.6(3)
C15 C16 C20 123.0(3)
C17 C16 C20 108.4(3)
C3 C17 C16 123.1(3)
C3 C17 C18 123.1(3)
C16 C17 C18 107.4(3)
C6 C18 C17 123.5(3)
C6 C18 C19 123.7(3)
C17 C18 C19 108.2(3)
C6 C18 Rb1 87.24(19)
C17 C18 Rb1 124.48(19)
C19 C18 Rb1 80.37(18)
C20 C19 C18 108.0(3)
C20 C19 C9 124.2(3)
C18 C19 C9 122.2(3)
C20 C19 Rb1 129.0(2)
C18 C19 Rb1 74.78(17)
C9 C19 Rb1 89.06(19)
C19 C20 C12 123.1(3)
C19 C20 C16 107.9(3)
C12 C20 C16 123.5(3)
C26 C21 C22 111.7(3)
C26 C21 H21A 109.3
C22 C21 H21A 109.3
C26 C21 H21B 109.3
C22 C21 H21B 109.3
H21A C21 H21B 107.9
C21 C22 C23 111.3(2)
C21 C22 H22A 109.4
C23 C22 H22A 109.4
C21 C22 H22B 109.4
C23 C22 H22B 109.4
H22A C22 H22B 108.0
C22 C23 C24 110.5(3)
C22 C23 H23A 109.6
C24 C23 H23A 109.6
C22 C23 H23B 109.6
C24 C23 H23B 109.6
H23A C23 H23B 108.1
C23 C24 C25 111.2(3)
C23 C24 H24A 109.4
C25 C24 H24A 109.4
C23 C24 H24B 109.4
C25 C24 H24B 109.4
H24A C24 H24B 108.0
O6 C25 C24 112.7(2)
O6 C25 C26 107.4(2)
C24 C25 C26 109.0(2)
O6 C25 H25 109.2
C24 C25 H25 109.2
C26 C25 H25 109.2
O1 C26 C21 106.2(2)
O1 C26 C25 114.4(2)
C21 C26 C25 111.3(2)
O1 C26 H26 108.3
C21 C26 H26 108.3
C25 C26 H26 108.3
O1 C27 C28 108.7(3)
O1 C27 H27A 110.0
C28 C27 H27A 110.0
O1 C27 H27B 110.0
C28 C27 H27B 110.0
H27A C27 H27B 108.3
O2 C28 C27 109.4(2)
O2 C28 H28A 109.8
C27 C28 H28A 109.8
O2 C28 H28B 109.8
C27 C28 H28B 109.8
H28A C28 H28B 108.2
O2 C29 C30 108.7(3)
O2 C29 Rb1 37.03(13)
C30 C29 Rb1 71.74(17)
O2 C29 H29A 110.0
C30 C29 H29A 110.0
Rb1 C29 H29A 126.4
O2 C29 H29B 110.0
C30 C29 H29B 110.0
Rb1 C29 H29B 121.5
H29A C29 H29B 108.3
O3 C30 C29 110.2(3)
O3 C30 H30A 109.6
C29 C30 H30A 109.6
O3 C30 H30B 109.6
C29 C30 H30B 109.6
H30A C30 H30B 108.1
O3 C31 C36 107.2(2)
O3 C31 C32 112.4(3)
C36 C31 C32 109.5(3)
O3 C31 H31 109.2
C36 C31 H31 109.2
C32 C31 H31 109.2
C33 C32 C31 110.9(3)
C33 C32 H32A 109.5
C31 C32 H32A 109.5
C33 C32 H32B 109.5
C31 C32 H32B 109.5
H32A C32 H32B 108.1
C34 C33 C32 111.7(3)
C34 C33 H33A 109.3
C32 C33 H33A 109.3
C34 C33 H33B 109.3
C32 C33 H33B 109.3
H33A C33 H33B 107.9
C35 C34 C33 111.8(3)
C35 C34 H34A 109.2
C33 C34 H34A 109.2
C35 C34 H34B 109.2
C33 C34 H34B 109.2
H34A C34 H34B 107.9
C36 C35 C34 111.1(3)
C36 C35 H35A 109.4
C34 C35 H35A 109.4
C36 C35 H35B 109.4
C34 C35 H35B 109.4
H35A C35 H35B 108.0
O4 C36 C35 113.4(2)
O4 C36 C31 107.4(2)
C35 C36 C31 111.3(3)
O4 C36 H36 108.2
C35 C36 H36 108.2
C31 C36 H36 108.2
O4 C37 C38 109.8(2)
O4 C37 Rb1 42.07(12)
C38 C37 Rb1 71.39(16)
O4 C37 H37A 109.7
C38 C37 H37A 109.7
Rb1 C37 H37A 140.6
O4 C37 H37B 109.7
C38 C37 H37B 109.7
Rb1 C37 H37B 108.0
H37A C37 H37B 108.2
O5 C38 C37 109.3(3)
O5 C38 H38A 109.8
C37 C38 H38A 109.8
O5 C38 H38B 109.8
C37 C38 H38B 109.8
H38A C38 H38B 108.3
O5 C39 C40 109.7(2)
O5 C39 H39A 109.7
C40 C39 H39A 109.7
O5 C39 H39B 109.7
C40 C39 H39B 109.7
H39A C39 H39B 108.2
O6 C40 C39 110.0(3)
O6 C40 H40A 109.7
C39 C40 H40A 109.7
O6 C40 H40B 109.7
C39 C40 H40B 109.7
H40A C40 H40B 108.2
C42 C41 C55 122.3(7)
C42 C41 H41 118.8
C55 C41 H41 118.8
C41 C42 C43 122.3(8)
C41 C42 H42 118.9
C43 C42 H42 118.9
C57 C43 C44 114.1(6)
C57 C43 C42 113.0(6)
C44 C43 C42 131.7(6)
C43 C44 C45 121.9(8)
C43 C44 H44 119.0
C45 C44 H44 119.0
C46 C45 C44 119.9(11)
C46 C45 Rb2 68.1(7)
C44 C45 Rb2 88.5(6)
C46 C45 H45 120.1
C44 C45 H45 120.1
Rb2 C45 H45 113.6
C45 C46 C58 115.7(8)
C45 C46 C47 129.3(7)
C58 C46 C47 113.9(6)
C45 C46 Rb2 88.8(7)
C58 C46 Rb2 71.7(3)
C47 C46 Rb2 116.6(3)
C48 C47 C46 122.7(6)
C48 C47 H47 118.7
C46 C47 H47 118.7
C47 C48 C49 123.1(8)
C47 C48 H48 118.5
C49 C48 H48 118.5
C59 C49 C50 112.5(5)
C59 C49 C48 113.2(7)
C50 C49 C48 133.2(7)
C51 C50 C49 122.8(5)
C51 C50 H50 118.6
C49 C50 H50 118.6
C50 C51 C52 123.0(6)
C50 C51 H51 118.5
C52 C51 H51 118.5
C60 C52 C51 113.5(6)
C60 C52 C53 113.0(5)
C51 C52 C53 132.3(5)
C54 C53 C52 121.9(6)
C54 C53 H53 119.0
C52 C53 H53 119.0
C53 C54 C55 122.1(7)
C53 C54 H54 118.9
C55 C54 H54 118.9
C56 C55 C41 114.3(5)
C56 C55 C54 113.6(5)
C41 C55 C54 131.1(6)
C55 C56 C60 124.0(6)
C55 C56 C57 123.0(6)
C60 C56 C57 107.6(5)
C43 C57 C58 123.0(6)
C43 C57 C56 123.9(7)
C58 C57 C56 107.7(6)
C43 C57 Rb2 98.3(4)
C58 C57 Rb2 64.6(4)
C56 C57 Rb2 125.8(5)
C46 C58 C57 124.1(6)
C46 C58 C59 122.7(6)
C57 C58 C59 108.4(6)
C46 C58 Rb2 83.3(4)
C57 C58 Rb2 91.7(4)
C59 C58 Rb2 118.8(4)
C49 C59 C60 124.1(6)
C49 C59 C58 123.2(6)
C60 C59 C58 107.6(5)
C52 C60 C56 123.7(6)
C52 C60 C59 122.9(6)
C56 C60 C59 108.7(5)
C42X C41X C55X 123(2)
C42X C41X H41X 118.4
C55X C41X H41X 118.4
C41X C42X C43X 122.5(14)
C41X C42X H42X 118.7
C43X C42X H42X 118.7
C44X C43X C57X 113(2)
C44X C43X C42X 131(2)
C57X C43X C42X 114.8(14)
C44X C43X Rb2 76.5(18)
C57X C43X Rb2 69.4(10)
C42X C43X Rb2 129.1(8)
C43X C44X C45X 123(3)
C43X C44X Rb2 82.3(17)
C45X C44X Rb2 82.2(15)
C43X C44X H44X 118.4
C45X C44X H44X 118.4
Rb2 C44X H44X 106.5
C46X C45X C44X 118.9(16)
C46X C45X Rb2 80.5(7)
C44X C45X Rb2 72.2(15)
C46X C45X H45X 120.5
C44X C45X H45X 120.5
Rb2 C45X H45X 117.6
C58X C46X C45X 116.0(12)
C58X C46X C47X 110.2(12)
C45X C46X C47X 132.8(12)
C58X C46X Rb2 68.9(8)
C45X C46X Rb2 77.0(7)
C47X C46X Rb2 131.1(12)
C48X C47X C46X 122.0(16)
C48X C47X H47X 119.0
C46X C47X H47X 119.0
C49X C48X C47X 124.4(15)
C49X C48X H48X 117.8
C47X C48X H48X 117.8
C48X C49X C59X 114.2(12)
C48X C49X C50X 132.5(12)
C59X C49X C50X 111.8(12)
C51X C50X C49X 122.1(16)
C51X C50X H50X 118.9
C49X C50X H50X 118.9
C50X C51X C52X 126.7(16)
C50X C51X H51X 116.7
C52X C51X H51X 116.7
C53X C52X C51X 134.9(15)
C53X C52X C60X 115.0(15)
C51X C52X C60X 108.3(13)
C52X C53X C54X 124.2(17)
C52X C53X H53X 117.9
C54X C53X H53X 117.9
C55X C54X C53X 121.0(13)
C55X C54X H54X 119.5
C53X C54X H54X 119.5
C54X C55X C41X 131.9(16)
C54X C55X C56X 115.1(12)
C41X C55X C56X 112.1(15)
C60X C56X C57X 110.2(14)
C60X C56X C55X 122.1(13)
C57X C56X C55X 122.1(15)
C56X C57X C43X 123.0(18)
C56X C57X C58X 106.3(15)
C43X C57X C58X 125.3(15)
C56X C57X Rb2 126.5(12)
C43X C57X Rb2 86.8(10)
C58X C57X Rb2 81.3(11)
C46X C58X C59X 127.1(15)
C46X C58X C57X 121.5(15)
C59X C58X C57X 107.5(13)
C46X C58X Rb2 89.3(8)
C59X C58X Rb2 124.5(11)
C57X C58X Rb2 74.0(11)
C49X C59X C58X 121.2(16)
C49X C59X C60X 124.0(14)
C58X C59X C60X 108.8(11)
C56X C60X C59X 107.1(12)
C56X C60X C52X 122.3(15)
C59X C60X C52X 124.4(14)
O7 C61 C62 113.7(3)
O7 C61 C66 108.2(2)
C62 C61 C66 111.7(3)
O7 C61 H61 107.7
C62 C61 H61 107.7
C66 C61 H61 107.7
C63 C62 C61 111.7(3)
C63 C62 H62A 109.3
C61 C62 H62A 109.3
C63 C62 H62B 109.3
C61 C62 H62B 109.3
H62A C62 H62B 107.9
C62 C63 C64 111.7(3)
C62 C63 H63A 109.3
C64 C63 H63A 109.3
C62 C63 H63B 109.3
C64 C63 H63B 109.3
H63A C63 H63B 108.0
C65 C64 C63 110.4(3)
C65 C64 H64A 109.6
C63 C64 H64A 109.6
C65 C64 H64B 109.6
C63 C64 H64B 109.6
H64A C64 H64B 108.1
C66 C65 C64 111.9(3)
C66 C65 H65A 109.2
C64 C65 H65A 109.2
C66 C65 H65B 109.2
C64 C65 H65B 109.2
H65A C65 H65B 107.9
O8 C66 C65 111.9(3)
O8 C66 C61 107.3(2)
C65 C66 C61 109.7(3)
O8 C66 H66 109.3
C65 C66 H66 109.3
C61 C66 H66 109.3
O8 C67 C68 109.7(2)
O8 C67 H67A 109.7
C68 C67 H67A 109.7
O8 C67 H67B 109.7
C68 C67 H67B 109.7
H67A C67 H67B 108.2
O9 C68 C67 108.3(3)
O9 C68 H68A 110.0
C67 C68 H68A 110.0
O9 C68 H68B 110.0
C67 C68 H68B 110.0
H68A C68 H68B 108.4
O9 C69 C70 108.9(3)
O9 C69 H69A 109.9
C70 C69 H69A 109.9
O9 C69 H69B 109.9
C70 C69 H69B 109.9
H69A C69 H69B 108.3
O10 C70 C69 108.8(3)
O10 C70 H70A 109.9
C69 C70 H70A 109.9
O10 C70 H70B 109.9
C69 C70 H70B 109.9
H70A C70 H70B 108.3
O10 C71 C72 105.9(2)
O10 C71 C76 115.0(3)
C72 C71 C76 112.1(3)
O10 C71 H71 107.9
C72 C71 H71 107.9
C76 C71 H71 107.9
C71 C72 C73 112.1(3)
C71 C72 H72A 109.2
C73 C72 H72A 109.2
C71 C72 H72B 109.2
C73 C72 H72B 109.2
H72A C72 H72B 107.9
C72 C73 C74 111.2(3)
C72 C73 H73A 109.4
C74 C73 H73A 109.4
C72 C73 H73B 109.4
C74 C73 H73B 109.4
H73A C73 H73B 108.0
C75 C74 C73 110.8(3)
C75 C74 H74A 109.5
C73 C74 H74A 109.5
C75 C74 H74B 109.5
C73 C74 H74B 109.5
H74A C74 H74B 108.1
C74 C75 C76 111.5(3)
C74 C75 H75A 109.3
C76 C75 H75A 109.3
C74 C75 H75B 109.3
C76 C75 H75B 109.3
H75A C75 H75B 108.0
O11 C76 C71 108.0(2)
O11 C76 C75 112.0(3)
C71 C76 C75 108.8(3)
O11 C76 H76 109.4
C71 C76 H76 109.4
C75 C76 H76 109.4
O11 C77 C78 109.6(3)
O11 C77 H77A 109.8
C78 C77 H77A 109.8
O11 C77 H77B 109.8
C78 C77 H77B 109.8
H77A C77 H77B 108.2
O12 C78 C77 109.2(3)
O12 C78 H78A 109.8
C77 C78 H78A 109.8
O12 C78 H78B 109.8
C77 C78 H78B 109.8
H78A C78 H78B 108.3
O12 C79 C80 109.1(3)
O12 C79 H79A 109.9
C80 C79 H79A 109.9
O12 C79 H79B 109.9
C80 C79 H79B 109.9
H79A C79 H79B 108.3
O7 C80 C79 110.0(3)
O7 C80 H80A 109.7
C79 C80 H80A 109.7
O7 C80 H80B 109.7
C79 C80 H80B 109.7
H80A C80 H80B 108.2
C27 O1 C26 115.7(2)
C27 O1 Rb1 101.51(17)
C26 O1 Rb1 116.61(16)
C28 O2 C29 114.0(2)
C28 O2 Rb1 121.06(16)
C29 O2 Rb1 124.88(18)
C30 O3 C31 114.1(2)
C30 O3 Rb1 91.98(17)
C31 O3 Rb1 98.82(16)
C37 O4 C36 113.7(2)
C37 O4 Rb1 118.44(17)
C36 O4 Rb1 127.73(17)
C39 O5 C38 111.6(2)
C39 O5 Rb1 107.44(16)
C38 O5 Rb1 107.16(17)
C40 O6 C25 112.9(2)
C40 O6 Rb1 112.84(16)
C25 O6 Rb1 120.14(16)
C61 O7 C80 114.4(2)
C61 O7 Rb2 127.98(17)
C80 O7 Rb2 117.35(17)
C67 O8 C66 112.8(2)
C67 O8 Rb2 90.70(16)
C66 O8 Rb2 99.94(17)
C68 O9 C69 114.4(2)
C68 O9 Rb2 123.67(18)
C69 O9 Rb2 121.59(18)
C70 O10 C71 116.3(2)
C70 O10 Rb2 102.80(18)
C71 O10 Rb2 115.26(17)
C77 O11 C76 113.0(2)
C77 O11 Rb2 113.81(18)
C76 O11 Rb2 119.16(17)
C78 O12 C79 110.9(2)
C78 O12 Rb2 107.42(17)
C79 O12 Rb2 106.21(16)

loop_
_geom_bond_atom_site_label_1
_geom_bond_atom_site_label_2
_geom_bond_distance
Rb1 O2 2.750(2)
Rb1 O4 2.848(2)
Rb1 O5 2.862(2)
Rb1 O1 2.910(2)
Rb1 O6 2.947(2)
Rb1 O3 3.229(2)
Rb1 C18 3.235(3)
Rb1 C19 3.305(3)
Rb1 C6 3.464(3)
Rb1 C7 3.502(3)
Rb1 C8 3.565(3)
Rb1 C9 3.572(3)
Rb2 O9 2.766(2)
Rb2 O7 2.833(2)
Rb2 O12 2.854(2)
Rb2 O10 2.897(2)
Rb2 O11 2.923(2)
Rb2 C58 3.155(7)
Rb2 O8 3.216(2)
Rb2 C57X 3.29(2)
Rb2 C46 3.301(5)
Rb2 C58X 3.384(17)
Rb2 C44X 3.44(4)
Rb2 C57 3.492(8)
C1 C2 1.402(5)
C1 C15 1.442(5)
C1 H1 0.9500
C2 C3 1.442(5)
C2 H2 0.9500
C3 C17 1.401(4)
C3 C4 1.415(5)
C4 C5 1.414(5)
C4 H4 0.9500
C5 C6 1.432(5)
C5 H5 0.9500
C6 C18 1.407(4)
C6 C7 1.420(5)
C7 C8 1.416(5)
C7 H7 0.9500
C8 C9 1.409(5)
C8 H8 0.9500
C9 C19 1.411(4)
C9 C10 1.433(5)
C10 C11 1.416(5)
C10 H10 0.9500
C11 C12 1.438(5)
C11 H11 0.9500
C12 C20 1.405(4)
C12 C13 1.411(5)
C13 C14 1.430(5)
C13 H13 0.9500
C14 C15 1.412(5)
C14 H14 0.9500
C15 C16 1.404(4)
C16 C17 1.408(4)
C16 C20 1.409(4)
C17 C18 1.408(4)
C18 C19 1.409(4)
C19 C20 1.402(5)
C21 C26 1.518(4)
C21 C22 1.524(4)
C21 H21A 0.9900
C21 H21B 0.9900
C22 C23 1.527(4)
C22 H22A 0.9900
C22 H22B 0.9900
C23 C24 1.528(4)
C23 H23A 0.9900
C23 H23B 0.9900
C24 C25 1.530(4)
C24 H24A 0.9900
C24 H24B 0.9900
C25 O6 1.442(3)
C25 C26 1.532(4)
C25 H25 1.0000
C26 O1 1.428(3)
C26 H26 1.0000
C27 O1 1.421(3)
C27 C28 1.502(4)
C27 H27A 0.9900
C27 H27B 0.9900
C28 O2 1.417(3)
C28 H28A 0.9900
C28 H28B 0.9900
C29 O2 1.418(4)
C29 C30 1.497(5)
C29 H29A 0.9900
C29 H29B 0.9900
C30 O3 1.421(4)
C30 H30A 0.9900
C30 H30B 0.9900
C31 O3 1.434(4)
C31 C36 1.529(4)
C31 C32 1.532(4)
C31 H31 1.0000
C32 C33 1.526(5)
C32 H32A 0.9900
C32 H32B 0.9900
C33 C34 1.524(5)
C33 H33A 0.9900
C33 H33B 0.9900
C34 C35 1.523(4)
C34 H34A 0.9900
C34 H34B 0.9900
C35 C36 1.520(4)
C35 H35A 0.9900
C35 H35B 0.9900
C36 O4 1.431(4)
C36 H36 1.0000
C37 O4 1.418(4)
C37 C38 1.495(4)
C37 H37A 0.9900
C37 H37B 0.9900
C38 O5 1.426(3)
C38 H38A 0.9900
C38 H38B 0.9900
C39 O5 1.417(3)
C39 C40 1.498(4)
C39 H39A 0.9900
C39 H39B 0.9900
C40 O6 1.426(3)
C40 H40A 0.9900
C40 H40B 0.9900
C41 C42 1.409(12)
C41 C55 1.433(8)
C41 H41 0.9500
C42 C43 1.450(14)
C42 H42 0.9500
C43 C57 1.385(9)
C43 C44 1.442(8)
C44 C45 1.488(14)
C44 H44 0.9500
C45 C46 1.399(16)
C45 H45 0.9500
C46 C58 1.404(9)
C46 C47 1.440(8)
C47 C48 1.369(11)
C47 H47 0.9500
C48 C49 1.452(8)
C48 H48 0.9500
C49 C59 1.399(8)
C49 C50 1.436(7)
C50 C51 1.384(8)
C50 H50 0.9500
C51 C52 1.436(8)
C51 H51 0.9500
C52 C60 1.383(7)
C52 C53 1.464(7)
C53 C54 1.403(10)
C53 H53 0.9500
C54 C55 1.441(9)
C54 H54 0.9500
C55 C56 1.380(7)
C56 C60 1.406(8)
C56 C57 1.426(9)
C57 C58 1.407(10)
C58 C59 1.415(7)
C59 C60 1.407(7)
C41X C42X 1.39(3)
C41X C55X 1.45(2)
C41X H41X 0.9500
C42X C43X 1.431(18)
C42X H42X 0.9500
C43X C44X 1.28(3)
C43X C57X 1.42(2)
C44X C45X 1.56(3)
C44X H44X 0.9500
C45X C46X 1.411(17)
C45X H45X 0.9500
C46X C58X 1.35(2)
C46X C47X 1.48(2)
C47X C48X 1.38(2)
C47X H47X 0.9500
C48X C49X 1.360(17)
C48X H48X 0.9500
C49X C59X 1.396(16)
C49X C50X 1.46(2)
C50X C51X 1.38(2)
C50X H50X 0.9500
C51X C52X 1.430(19)
C51X H51X 0.9500
C52X C53X 1.379(19)
C52X C60X 1.455(17)
C53X C54X 1.44(2)
C53X H53X 0.9500
C54X C55X 1.415(18)
C54X H54X 0.9500
C55X C56X 1.468(16)
C56X C60X 1.383(16)
C56X C57X 1.399(17)
C57X C58X 1.43(3)
C58X C59X 1.398(19)
C59X C60X 1.408(19)
C61 O7 1.424(4)
C61 C62 1.517(4)
C61 C66 1.530(4)
C61 H61 1.0000
C62 C63 1.513(5)
C62 H62A 0.9900
C62 H62B 0.9900
C63 C64 1.534(4)
C63 H63A 0.9900
C63 H63B 0.9900
C64 C65 1.523(5)
C64 H64A 0.9900
C64 H64B 0.9900
C65 C66 1.520(5)
C65 H65A 0.9900
C65 H65B 0.9900
C66 O8 1.441(4)
C66 H66 1.0000
C67 O8 1.420(3)
C67 C68 1.508(4)
C67 H67A 0.9900
C67 H67B 0.9900
C68 O9 1.414(4)
C68 H68A 0.9900
C68 H68B 0.9900
C69 O9 1.419(4)
C69 C70 1.494(5)
C69 H69A 0.9900
C69 H69B 0.9900
C70 O10 1.421(4)
C70 H70A 0.9900
C70 H70B 0.9900
C71 O10 1.430(4)
C71 C72 1.509(4)
C71 C76 1.521(4)
C71 H71 1.0000
C72 C73 1.523(4)
C72 H72A 0.9900
C72 H72B 0.9900
C73 C74 1.534(4)
C73 H73A 0.9900
C73 H73B 0.9900
C74 C75 1.517(5)
C74 H74A 0.9900
C74 H74B 0.9900
C75 C76 1.532(5)
C75 H75A 0.9900
C75 H75B 0.9900
C76 O11 1.442(4)
C76 H76 1.0000
C77 O11 1.427(4)
C77 C78 1.501(5)
C77 H77A 0.9900
C77 H77B 0.9900
C78 O12 1.428(4)
C78 H78A 0.9900
C78 H78B 0.9900
C79 O12 1.432(3)
C79 C80 1.493(5)
C79 H79A 0.9900
C79 H79B 0.9900
C80 O7 1.432(3)
C80 H80A 0.9900
C80 H80B 0.9900
